data_2241522
loop_
_publ_author_name
'Alfonso, Montserrat'
'Stoeckli-Evans, Helen'

_publ_section_title
;
 Dimethyl and diethyl esters of
 5,6-bis(pyridin-2-yl)pyrazine-2,3-dicarboxylic acid: a comparison
;
_journal_issue 2
_journal_name_full 'Acta Crystallographica Section E'
_journal_page_first 233
_journal_page_last 237
_journal_paper_doi 10.1107/S2056989016001080
_journal_volume 72
_journal_year 2016
_chemical_formula_iupac 'C20 H18 N4 O4'
_chemical_formula_moiety 'C20 H18 N4 O4'
_chemical_formula_sum 'C20 H18 N4 O4'
_chemical_formula_weight 378.38
_chemical_name_systematic
;
Diethyl 5,6-bis(pyridin-2-yl)pyrazine-2,3-dicarboxylate
;
_space_group_crystal_system tetragonal
_space_group_IT_number 88
_space_group_name_Hall '-I 4ad'
_space_group_name_H-M_alt 'I 41/a'
_symmetry_space_group_name_Hall '-I 4ad'
_symmetry_space_group_name_H-M 'I 41/a :2'
_atom_sites_solution_hydrogens geom
_atom_sites_solution_primary direct
_atom_sites_solution_secondary difmap
_audit_creation_method SHELXL-2014/6
_cell_angle_alpha 90
_cell_angle_beta 90
_cell_angle_gamma 90
_cell_formula_units_Z 8
_cell_length_a 10.2295(6)
_cell_length_b 10.2295(6)
_cell_length_c 36.281(3)
_cell_measurement_reflns_used 5000
_cell_measurement_temperature 223(2)
_cell_measurement_theta_max 52.1
_cell_measurement_theta_min 3.3
_cell_volume 3796.5(4)
_computing_cell_refinement
;
<i>CELL</i> in <i>IPDS-I</i> (Stoe & Cie, 2004)
;
_computing_data_collection
;
<i>EXPOSE</i> in <i>IPDS-I</i> (Stoe & Cie, 2004)
;
_computing_data_reduction
;
<i>INTEGRATE</i> in <i>IPDS-I</i> (Stoe & Cie, 2004)
;
_computing_molecular_graphics
;
PLATON  (Spek, 2009) and Mercury (Macrae <i>et al.</i>,  2008)
;
_computing_publication_material
;
SHELXL2014 (Sheldrick, 2015), PLATON (Spek, 2009) and
publCIF (Westrip, 2010)
;
_computing_structure_refinement
;
SHELXL2014 (Sheldrick, 2015)
;
_computing_structure_solution
;
SHELXS97 (Sheldrick, 2008)
;
_diffrn_ambient_temperature 223(2)
_diffrn_measured_fraction_theta_full 1.000
_diffrn_measured_fraction_theta_max 0.997
_diffrn_measurement_device '1 circle goniometer'
_diffrn_measurement_device_type 'Stoe IPDS 1'
_diffrn_measurement_method '\f rotation'
_diffrn_radiation_monochromator 'plane graphite'
_diffrn_radiation_source 'fine-focus sealed tube'
_diffrn_radiation_type MoK\a
_diffrn_radiation_wavelength 0.71073
_diffrn_reflns_av_R_equivalents 0.0425
_diffrn_reflns_limit_h_max 12
_diffrn_reflns_limit_h_min -12
_diffrn_reflns_limit_k_max 12
_diffrn_reflns_limit_k_min -12
_diffrn_reflns_limit_l_max 44
_diffrn_reflns_limit_l_min -44
_diffrn_reflns_number 14760
_diffrn_reflns_theta_full 25.242
_diffrn_reflns_theta_max 25.947
_diffrn_reflns_theta_min 2.068
_exptl_absorpt_coefficient_mu 0.095
_exptl_absorpt_correction_type none
_exptl_crystal_colour colourless
_exptl_crystal_density_diffrn 1.324
_exptl_crystal_description block
_exptl_crystal_F_000 1584
_exptl_crystal_size_max 0.65
_exptl_crystal_size_mid 0.50
_exptl_crystal_size_min 0.50
_refine_diff_density_max 0.338
_refine_diff_density_min -0.190
_refine_ls_extinction_coef 0.0049(10)
_refine_ls_extinction_expression Fc^*^=kFc[1+0.001xFc^2^\l^3^/sin(2\q)]^-1/4^
_refine_ls_extinction_method
;
SHELXL2014 (Sheldrick, 2015)
;
_refine_ls_goodness_of_fit_ref 1.006
_refine_ls_hydrogen_treatment constr
_refine_ls_matrix_type full
_refine_ls_number_parameters 129
_refine_ls_number_reflns 1851
_refine_ls_number_restraints 0
_refine_ls_restrained_S_all 1.006
_refine_ls_R_factor_all 0.0793
_refine_ls_R_factor_gt 0.0492
_refine_ls_shift/su_max 0.000
_refine_ls_shift/su_mean 0.000
_refine_ls_structure_factor_coef Fsqd
_refine_ls_weighting_details 'w=1/[\s^2^(Fo^2^)+(0.0925P)^2^] where P=(Fo^2^+2Fc^2^)/3'
_refine_ls_weighting_scheme calc
_refine_ls_wR_factor_gt 0.1358
_refine_ls_wR_factor_ref 0.1493
_reflns_number_gt 1153
_reflns_number_total 1851
_reflns_threshold_expression 'I > 2\s(I)'
_cod_data_source_file gk2653sup1.cif
_cod_data_source_block II
_cod_original_cell_volume 3796.5(5)
_cod_database_code 2241522
_shelx_space_group_comment
;
The symmetry employed for this shelxl refinement is uniquely defined
by the following loop, which should always be used as a source of
symmetry information in preference to the above space-group names.
They are only intended as comments.
;
_shelx_estimated_absorpt_t_min 0.941
_shelx_estimated_absorpt_t_max 0.954
_shelxl_version_number 2014/6

loop_
_space_group_symop_operation_xyz
'x, y, z'
'-x+1/2, -y, z+1/2'
'-y+3/4, x+1/4, z+1/4'
'y+3/4, -x+3/4, z+3/4'
'x+1/2, y+1/2, z+1/2'
'-x+1, -y+1/2, z+1'
'-y+5/4, x+3/4, z+3/4'
'y+5/4, -x+5/4, z+5/4'
'-x, -y, -z'
'x-1/2, y, -z-1/2'
'y-3/4, -x-1/4, -z-1/4'
'-y-3/4, x-3/4, -z-3/4'
'-x+1/2, -y+1/2, -z+1/2'
'x, y+1/2, -z'
'y-1/4, -x+1/4, -z+1/4'
'-y-1/4, x-1/4, -z-1/4'

loop_
_atom_site_type_symbol
_atom_site_label
_atom_site_fract_x
_atom_site_fract_y
_atom_site_fract_z
_atom_site_U_iso_or_equiv
_atom_site_adp_type
_atom_site_calc_flag
_atom_site_occupancy
O O1 0.7424(2) 0.7559(3) 0.00480(5) 0.1009(9) Uani d 1
O O2 0.91015(17) 0.64422(18) -0.01674(4) 0.0693(5) Uani d 1
N N1 0.86590(16) 0.73125(18) 0.07318(4) 0.0478(5) Uani d 1
N N2 0.88149(17) 0.8399(2) 0.16340(5) 0.0583(6) Uani d 1
C C1 0.9332(2) 0.7371(2) 0.04156(5) 0.0473(5) Uani d 1
C C2 0.93113(19) 0.7446(2) 0.10488(5) 0.0450(5) Uani d 1
C C3 0.84753(19) 0.7504(2) 0.13824(5) 0.0452(5) Uani d 1
C C4 0.7388(2) 0.6719(2) 0.14134(5) 0.0466(5) Uani d 1
H H4 0.7174 0.6124 0.1225 0.056 Uiso calc 1
C C5 0.6613(2) 0.6817(2) 0.17249(5) 0.0503(5) Uani d 1
H H5 0.5874 0.6282 0.1755 0.060 Uiso calc 1
C C6 0.6952(2) 0.7712(2) 0.19868(6) 0.0569(6) Uani d 1
H H6 0.6448 0.7803 0.2202 0.068 Uiso calc 1
C C7 0.8042(2) 0.8481(3) 0.19322(6) 0.0637(7) Uani d 1
H H7 0.8256 0.9098 0.2114 0.076 Uiso calc 1
C C8 0.8508(2) 0.7155(3) 0.00796(5) 0.0558(6) Uani d 1
C C9 0.8402(3) 0.6183(4) -0.05106(7) 0.0978(11) Uani d 1
H H9A 0.7744 0.5501 -0.0471 0.117 Uiso calc 1
H H9B 0.7956 0.6977 -0.0594 0.117 Uiso calc 1
C C10 0.9335(4) 0.5760(3) -0.07867(8) 0.0965(11) Uani d 1
H H10A 0.8877 0.5552 -0.1013 0.145 Uiso calc 1
H H10B 0.9793 0.4990 -0.0699 0.145 Uiso calc 1
H H10C 0.9960 0.6455 -0.0833 0.145 Uiso calc 1

loop_
_atom_site_aniso_label
_atom_site_aniso_U_11
_atom_site_aniso_U_22
_atom_site_aniso_U_33
_atom_site_aniso_U_12
_atom_site_aniso_U_13
_atom_site_aniso_U_23
O1 0.0662(13) 0.187(2) 0.0499(11) 0.0406(14) -0.0132(9) -0.0026(12)
O2 0.0689(11) 0.0889(12) 0.0500(9) 0.0023(9) -0.0168(8) -0.0172(8)
N1 0.0424(9) 0.0665(12) 0.0347(9) 0.0012(8) -0.0018(7) 0.0026(8)
N2 0.0464(10) 0.0866(14) 0.0418(9) -0.0104(10) 0.0042(8) -0.0093(9)
C1 0.0440(10) 0.0630(13) 0.0348(10) 0.0039(10) -0.0018(8) 0.0012(9)
C2 0.0418(10) 0.0581(13) 0.0350(10) -0.0016(9) -0.0010(8) 0.0011(9)
C3 0.0379(10) 0.0629(13) 0.0348(10) 0.0007(9) -0.0026(8) 0.0026(9)
C4 0.0421(11) 0.0541(12) 0.0437(11) 0.0028(9) -0.0017(8) 0.0041(9)
C5 0.0407(11) 0.0630(13) 0.0471(12) 0.0017(10) 0.0035(9) 0.0086(10)
C6 0.0450(12) 0.0826(17) 0.0431(11) 0.0052(12) 0.0067(9) 0.0062(11)
C7 0.0553(14) 0.0941(18) 0.0416(11) -0.0080(13) 0.0046(10) -0.0127(12)
C8 0.0467(13) 0.0851(17) 0.0357(11) 0.0035(12) -0.0008(9) 0.0047(11)
C9 0.095(2) 0.141(3) 0.0578(16) -0.007(2) -0.0290(15) -0.0268(18)
C10 0.157(3) 0.0720(18) 0.0605(17) -0.020(2) -0.0135(19) -0.0139(14)

loop_
_atom_type_symbol
_atom_type_description
_atom_type_scat_dispersion_real
_atom_type_scat_dispersion_imag
_atom_type_scat_source
C C 0.0033 0.0016 'International Tables Vol C Tables 4.2.6.8 and 6.1.1.4'
H H 0.0000 0.0000 'International Tables Vol C Tables 4.2.6.8 and 6.1.1.4'
N N 0.0061 0.0033 'International Tables Vol C Tables 4.2.6.8 and 6.1.1.4'
O O 0.0106 0.0060 'International Tables Vol C Tables 4.2.6.8 and 6.1.1.4'

loop_
_geom_angle_atom_site_label_1
_geom_angle_atom_site_label_2
_geom_angle_atom_site_label_3
_geom_angle_site_symmetry_1
_geom_angle_site_symmetry_3
_geom_angle
C8 O2 C9 . . 117.3(2)
C2 N1 C1 . . 118.40(17)
C3 N2 C7 . . 116.06(19)
N1 C1 C1 . 6_664 120.88(11)
N1 C1 C8 . . 113.63(18)
C1 C1 C8 6_664 . 125.48(12)
N1 C2 C2 . 6_664 120.38(11)
N1 C2 C3 . . 114.72(17)
C2 C2 C3 6_664 . 124.88(11)
N2 C3 C4 . . 123.56(18)
N2 C3 C2 . . 115.71(18)
C4 C3 C2 . . 120.65(18)
C3 C4 C5 . . 119.1(2)
C3 C4 H4 . . 120.4
C5 C4 H4 . . 120.4
C6 C5 C4 . . 118.2(2)
C6 C5 H5 . . 120.9
C4 C5 H5 . . 120.9
C5 C6 C7 . . 119.20(19)
C5 C6 H6 . . 120.4
C7 C6 H6 . . 120.4
N2 C7 C6 . . 123.8(2)
N2 C7 H7 . . 118.1
C6 C7 H7 . . 118.1
O1 C8 O2 . . 124.2(2)
O1 C8 C1 . . 123.5(2)
O2 C8 C1 . . 112.27(19)
C10 C9 O2 . . 108.7(3)
C10 C9 H9A . . 109.9
O2 C9 H9A . . 109.9
C10 C9 H9B . . 109.9
O2 C9 H9B . . 109.9
H9A C9 H9B . . 108.3
C9 C10 H10A . . 109.5
C9 C10 H10B . . 109.5
H10A C10 H10B . . 109.5
C9 C10 H10C . . 109.5
H10A C10 H10C . . 109.5
H10B C10 H10C . . 109.5

loop_
_geom_bond_atom_site_label_1
_geom_bond_atom_site_label_2
_geom_bond_site_symmetry_2
_geom_bond_distance
O1 C8 . 1.189(3)
O2 C8 . 1.305(3)
O2 C9 . 1.460(3)
N1 C2 . 1.337(2)
N1 C1 . 1.339(2)
N2 C3 . 1.339(3)
N2 C7 . 1.343(3)
C1 C1 6_664 1.392(4)
C1 C8 . 1.499(3)
C2 C2 6_664 1.413(4)
C2 C3 . 1.483(3)
C3 C4 . 1.377(3)
C4 C5 . 1.384(3)
C4 H4 . 0.9400
C5 C6 . 1.364(3)
C5 H5 . 0.9400
C6 C7 . 1.379(3)
C6 H6 . 0.9400
C7 H7 . 0.9400
C9 C10 . 1.450(5)
C9 H9A . 0.9800
C9 H9B . 0.9800
C10 H10A . 0.9700
C10 H10B . 0.9700
C10 H10C . 0.9700

loop_
_geom_hbond_atom_site_label_D
_geom_hbond_atom_site_label_H
_geom_hbond_atom_site_label_A
_geom_hbond_site_symmetry_A
_geom_hbond_distance_DH
_geom_hbond_distance_HA
_geom_hbond_distance_DA
_geom_hbond_angle_DHA
C7 H7 O1 3_655 0.94 2.48 3.308(3) 147
C4 H4 Cg2 15_565 0.94 2.92 3.739(2) 147
C10 H10B Cg1 9_765 0.97 2.56 3.409(3) 146
C10 H10B Cg1 14_545 0.97 2.56 3.409(3) 146

loop_
_geom_torsion_atom_site_label_1
_geom_torsion_atom_site_label_2
_geom_torsion_atom_site_label_3
_geom_torsion_atom_site_label_4
_geom_torsion_site_symmetry_1
_geom_torsion_site_symmetry_4
_geom_torsion
C2 N1 C1 C1 . 6_664 -3.1(4)
C2 N1 C1 C8 . . 177.7(2)
C1 N1 C2 C2 . 6_664 -4.4(4)
C1 N1 C2 C3 . . 174.09(19)
C7 N2 C3 C4 . . 1.6(3)
C7 N2 C3 C2 . . 178.3(2)
N1 C2 C3 N2 . . -137.7(2)
C2 C2 C3 N2 6_664 . 40.8(4)
N1 C2 C3 C4 . . 39.1(3)
C2 C2 C3 C4 6_664 . -142.4(3)
N2 C3 C4 C5 . . -2.1(3)
C2 C3 C4 C5 . . -178.62(19)
C3 C4 C5 C6 . . 1.1(3)
C4 C5 C6 C7 . . 0.1(3)
C3 N2 C7 C6 . . -0.2(4)
C5 C6 C7 N2 . . -0.6(4)
C9 O2 C8 O1 . . 3.0(4)
C9 O2 C8 C1 . . -179.0(2)
N1 C1 C8 O1 . . 37.9(4)
C1 C1 C8 O1 6_664 . -141.2(3)
N1 C1 C8 O2 . . -140.1(2)
C1 C1 C8 O2 6_664 . 40.8(4)
C8 O2 C9 C10 . . 162.0(3)

_cod_database_fobs_code 2241522
